data_7106064
loop_
_publ_author_name
'Ahmed Al-Harbi'
'Wesley Sattler'
'Aaron Sattler'
'Gerard Parkin'

_publ_section_title
;
 Synthesis and Structural Characterization of
 Tris(2-oxo-1-t-butylimidazolyl) and Tris(2-oxo-1-methylbenzimidazolyl)
 hydroborato Complexes: A New Class of Tripodal Oxygen Donor Ligand
;
_journal_name_full Chem.Commun.
_journal_page_first 3123
_journal_paper_doi 10.1039/c0cc03943h
_journal_volume 47
_journal_year 2011
_chemical_formula_sum 'C33 H28 B N6 O3 Re S3'
_chemical_formula_weight 849.80
_chemical_name_systematic
;
?
;
_space_group_IT_number 14
_symmetry_cell_setting monoclinic
_symmetry_space_group_name_Hall '-P 2ybc'
_symmetry_space_group_name_H-M 'P 1 21/c 1'
_atom_sites_solution_hydrogens geom
_atom_sites_solution_primary direct
_atom_sites_solution_secondary difmap
_audit_creation_method SHELXL-97
_cell_angle_alpha 90.00
_cell_angle_beta 93.087(3)
_cell_angle_gamma 90.00
_cell_formula_units_Z 4
_cell_length_a 16.147(3)
_cell_length_b 10.510(2)
_cell_length_c 19.719(4)
_cell_measurement_reflns_used 9828
_cell_measurement_temperature 125(2)
_cell_measurement_theta_max 32.11
_cell_measurement_theta_min 2.31
_cell_volume 3341.6(11)
_computing_cell_refinement 'Bruker SAINT'
_computing_data_collection 'Bruker APEX2'
_computing_data_reduction 'Bruker SAINT'
_computing_molecular_graphics 'Bruker SHELXTL'
_computing_publication_material 'Bruker SHELXTL'
_computing_structure_refinement 'SHELXL-97 (Sheldrick, 2008)'
_computing_structure_solution 'SHELXS-97 (Sheldrick, 2008)'
_diffrn_ambient_temperature 125(2)
_diffrn_measured_fraction_theta_full 1.000
_diffrn_measured_fraction_theta_max 1.000
_diffrn_measurement_device_type 'Bruker APEX-II CCD'
_diffrn_measurement_method '\f and \w scans'
_diffrn_radiation_monochromator graphite
_diffrn_radiation_source 'fine-focus sealed tube'
_diffrn_radiation_type MoK\a
_diffrn_radiation_wavelength 0.71073
_diffrn_reflns_av_R_equivalents 0.0517
_diffrn_reflns_av_sigmaI/netI 0.0381
_diffrn_reflns_limit_h_max 22
_diffrn_reflns_limit_h_min -22
_diffrn_reflns_limit_k_max 14
_diffrn_reflns_limit_k_min -14
_diffrn_reflns_limit_l_max 27
_diffrn_reflns_limit_l_min -27
_diffrn_reflns_number 49786
_diffrn_reflns_theta_full 29.57
_diffrn_reflns_theta_max 29.57
_diffrn_reflns_theta_min 1.26
_exptl_absorpt_coefficient_mu 3.868
_exptl_absorpt_correction_T_max 0.8301
_exptl_absorpt_correction_T_min 0.5592
_exptl_absorpt_correction_type empirical
_exptl_absorpt_process_details SADABS
_exptl_crystal_colour pink
_exptl_crystal_density_diffrn 1.689
_exptl_crystal_density_method 'not measured'
_exptl_crystal_description block
_exptl_crystal_F_000 1680
_exptl_crystal_size_max 0.17
_exptl_crystal_size_mid 0.06
_exptl_crystal_size_min 0.05
_refine_diff_density_max 1.337
_refine_diff_density_min -0.441
_refine_diff_density_rms 0.109
_refine_ls_extinction_method none
_refine_ls_goodness_of_fit_ref 1.015
_refine_ls_hydrogen_treatment mixed
_refine_ls_matrix_type full
_refine_ls_number_parameters 431
_refine_ls_number_reflns 9381
_refine_ls_number_restraints 0
_refine_ls_restrained_S_all 1.015
_refine_ls_R_factor_all 0.0399
_refine_ls_R_factor_gt 0.0266
_refine_ls_shift/su_max 0.003
_refine_ls_shift/su_mean 0.000
_refine_ls_structure_factor_coef Fsqd
_refine_ls_weighting_details 'calc w=1/[\s^2^(Fo^2^)+(0.0270P)^2^+0.0000P] where P=(Fo^2^+2Fc^2^)/3'
_refine_ls_weighting_scheme calc
_refine_ls_wR_factor_gt 0.0538
_refine_ls_wR_factor_ref 0.0581
_reflns_number_gt 7614
_reflns_number_total 9381
_reflns_threshold_expression >2sigma(I)
_cod_data_source_file C0CC03943H.TXT
_cod_data_source_block btmres10
_cod_depositor_comments
;
The following automatic conversions were performed:

'_symmetry_cell_setting' value 'Monoclinic' changed to 'monoclinic'
according to the built-in table from CIF Core dictionary named
'cif_core.dic' version 2.4.1 from 2010-06-29.

Automatic conversion script
Id: cif_fix_values 1646 2011-03-28 12:23:43Z adriana 
;
_cod_original_cell_volume 3341.5(12)
_cod_original_sg_symbol_H-M P2(1)/c
_cod_database_code 7106064

loop_
_symmetry_equiv_pos_as_xyz
'x, y, z'
'-x, y+1/2, -z+1/2'
'-x, -y, -z'
'x, -y-1/2, z-1/2'

loop_
_atom_site_label
_atom_site_type_symbol
_atom_site_fract_x
_atom_site_fract_y
_atom_site_fract_z
_atom_site_U_iso_or_equiv
_atom_site_adp_type
_atom_site_occupancy
_atom_site_symmetry_multiplicity
_atom_site_calc_flag
_atom_site_refinement_flags
_atom_site_disorder_assembly
_atom_site_disorder_group
Re Re 0.289166(6) 0.547887(9) 0.425307(5) 0.01759(3) Uani 1 1 d . . .
B B 0.24479(18) 0.9353(3) 0.40390(15) 0.0162(6) Uani 1 1 d . . .
H1 H 0.2346(17) 1.038(2) 0.3966(14) 0.017(7) Uiso 1 1 d . . .
S1 S 0.40097(4) 0.71092(6) 0.40572(3) 0.01803(13) Uani 1 1 d . . .
S2 S 0.22802(4) 0.68678(6) 0.51521(3) 0.02022(14) Uani 1 1 d . . .
S3 S 0.19159(4) 0.64417(6) 0.33410(3) 0.02068(13) Uani 1 1 d . . .
N11 N 0.31987(13) 0.92061(19) 0.45554(11) 0.0158(4) Uani 1 1 d . . .
N12 N 0.43262(13) 0.8595(2) 0.51597(11) 0.0178(4) Uani 1 1 d . . .
N21 N 0.16455(12) 0.8792(2) 0.43123(11) 0.0162(4) Uani 1 1 d . . .
N22 N 0.07187(13) 0.7676(2) 0.48365(11) 0.0186(4) Uani 1 1 d . . .
N31 N 0.26699(13) 0.8800(2) 0.33419(11) 0.0164(4) Uani 1 1 d . . .
N32 N 0.29000(15) 0.7601(2) 0.24535(11) 0.0234(5) Uani 1 1 d . . .
O1 O 0.16207(13) 0.3383(2) 0.44783(13) 0.0430(6) Uani 1 1 d . . .
O2 O 0.37244(14) 0.3761(2) 0.32388(12) 0.0369(5) Uani 1 1 d . . .
O3 O 0.40524(14) 0.4465(2) 0.54069(11) 0.0368(5) Uani 1 1 d . . .
C1 C 0.20879(19) 0.4181(3) 0.43922(16) 0.0280(6) Uani 1 1 d . . .
C2 C 0.34094(17) 0.4412(3) 0.36115(15) 0.0239(6) Uani 1 1 d . . .
C3 C 0.36086(18) 0.4823(3) 0.49766(15) 0.0235(6) Uani 1 1 d . . .
C4 C 0.1006(3) 0.2081(4) 0.7446(2) 0.0538(10) Uani 1 1 d . . .
H4A H 0.0949 0.1320 0.7699 0.065 Uiso 1 1 calc R . .
C5 C 0.0313(2) 0.2689(4) 0.7163(2) 0.0505(10) Uani 1 1 d . . .
H5A H -0.0223 0.2343 0.7216 0.061 Uiso 1 1 calc R . .
C6 C 0.0401(2) 0.3785(4) 0.6809(2) 0.0516(10) Uani 1 1 d . . .
H6A H -0.0077 0.4214 0.6622 0.062 Uiso 1 1 calc R . .
C7 C 0.1175(2) 0.4276(4) 0.67180(19) 0.0489(10) Uani 1 1 d . . .
H7A H 0.1230 0.5035 0.6463 0.059 Uiso 1 1 calc R . .
C8 C 0.1869(2) 0.3679(4) 0.69932(18) 0.0442(9) Uani 1 1 d . . .
H8A H 0.2403 0.4024 0.6929 0.053 Uiso 1 1 calc R . .
C9 C 0.1793(2) 0.2591(4) 0.73588(19) 0.0492(10) Uani 1 1 d . . .
H9A H 0.2272 0.2180 0.7554 0.059 Uiso 1 1 calc R . .
C11 C 0.50487(16) 0.7851(3) 0.53939(14) 0.0239(6) Uani 1 1 d . . .
H11B H 0.5139 0.7946 0.5887 0.036 Uiso 1 1 calc R . .
H11C H 0.5538 0.8154 0.5169 0.036 Uiso 1 1 calc R . .
H11A H 0.4954 0.6952 0.5283 0.036 Uiso 1 1 calc R . .
C12 C 0.38214(15) 0.8340(2) 0.46025(13) 0.0166(5) Uani 1 1 d . . .
C13 C 0.40222(16) 0.9657(2) 0.54882(13) 0.0190(5) Uani 1 1 d . . .
C14 C 0.33084(16) 1.0032(2) 0.51104(13) 0.0173(5) Uani 1 1 d . . .
C15 C 0.28499(17) 1.1079(3) 0.53000(14) 0.0216(6) Uani 1 1 d . . .
H15A H 0.2362 1.1338 0.5047 0.026 Uiso 1 1 calc R . .
C16 C 0.31375(18) 1.1725(3) 0.58745(15) 0.0267(6) Uani 1 1 d . . .
H16A H 0.2838 1.2445 0.6018 0.032 Uiso 1 1 calc R . .
C17 C 0.38541(19) 1.1356(3) 0.62516(15) 0.0301(7) Uani 1 1 d . . .
H17A H 0.4029 1.1827 0.6645 0.036 Uiso 1 1 calc R . .
C18 C 0.43157(18) 1.0312(3) 0.60625(14) 0.0242(6) Uani 1 1 d . . .
H18A H 0.4807 1.0059 0.6314 0.029 Uiso 1 1 calc R . .
C21 C 0.03374(18) 0.6701(3) 0.52477(16) 0.0272(6) Uani 1 1 d . . .
H21A H 0.0738 0.6018 0.5349 0.041 Uiso 1 1 calc R . .
H21B H -0.0151 0.6352 0.4996 0.041 Uiso 1 1 calc R . .
H21C H 0.0170 0.7080 0.5673 0.041 Uiso 1 1 calc R . .
C22 C 0.15369(16) 0.7815(2) 0.47412(13) 0.0172(5) Uani 1 1 d . . .
C23 C 0.02747(15) 0.8594(2) 0.44635(13) 0.0182(5) Uani 1 1 d . . .
C24 C 0.08565(15) 0.9290(2) 0.41231(13) 0.0167(5) Uani 1 1 d . . .
C25 C 0.06086(17) 1.0278(2) 0.36881(14) 0.0211(6) Uani 1 1 d . . .
H25A H 0.0997 1.0755 0.3447 0.025 Uiso 1 1 calc R . .
C26 C -0.02393(17) 1.0533(3) 0.36246(15) 0.0251(6) Uani 1 1 d . . .
H26A H -0.0433 1.1196 0.3330 0.030 Uiso 1 1 calc R . .
C27 C -0.08135(17) 0.9838(3) 0.39833(15) 0.0249(6) Uani 1 1 d . . .
H27A H -0.1385 1.0055 0.3933 0.030 Uiso 1 1 calc R . .
C28 C -0.05711(16) 0.8853(3) 0.44049(14) 0.0226(6) Uani 1 1 d . . .
H28A H -0.0960 0.8373 0.4644 0.027 Uiso 1 1 calc R . .
C31 C 0.2897(2) 0.6523(3) 0.19867(16) 0.0385(8) Uani 1 1 d . . .
H31A H 0.2504 0.5879 0.2131 0.058 Uiso 1 1 calc R . .
H31B H 0.3454 0.6153 0.1988 0.058 Uiso 1 1 calc R . .
H31C H 0.2730 0.6813 0.1527 0.058 Uiso 1 1 calc R . .
C32 C 0.25024(16) 0.7668(2) 0.30400(13) 0.0193(5) Uani 1 1 d . . .
C33 C 0.33721(17) 0.8698(3) 0.23879(14) 0.0223(6) Uani 1 1 d . . .
C34 C 0.32309(15) 0.9449(2) 0.29469(13) 0.0180(5) Uani 1 1 d . . .
C35 C 0.36252(16) 1.0616(2) 0.30463(14) 0.0198(5) Uani 1 1 d . . .
H35A H 0.3529 1.1136 0.3428 0.024 Uiso 1 1 calc R . .
C36 C 0.41677(17) 1.0982(3) 0.25583(14) 0.0241(6) Uani 1 1 d . . .
H36A H 0.4451 1.1771 0.2610 0.029 Uiso 1 1 calc R . .
C37 C 0.43074(19) 1.0229(3) 0.19957(16) 0.0303(7) Uani 1 1 d . . .
H37A H 0.4685 1.0512 0.1674 0.036 Uiso 1 1 calc R . .
C38 C 0.3905(2) 0.9068(3) 0.18945(16) 0.0320(7) Uani 1 1 d . . .
H38A H 0.3991 0.8555 0.1508 0.038 Uiso 1 1 calc R . .

loop_
_atom_site_aniso_label
_atom_site_aniso_U_11
_atom_site_aniso_U_22
_atom_site_aniso_U_33
_atom_site_aniso_U_23
_atom_site_aniso_U_13
_atom_site_aniso_U_12
Re 0.01645(5) 0.01446(5) 0.02202(6) 0.00103(4) 0.00267(4) 0.00169(4)
B 0.0146(13) 0.0163(14) 0.0179(14) -0.0011(11) 0.0024(11) 0.0009(11)
S1 0.0156(3) 0.0171(3) 0.0216(3) -0.0039(2) 0.0029(2) 0.0015(2)
S2 0.0201(3) 0.0209(3) 0.0200(3) 0.0040(3) 0.0044(3) 0.0060(3)
S3 0.0192(3) 0.0189(3) 0.0236(3) 0.0005(3) -0.0020(3) -0.0032(3)
N11 0.0150(10) 0.0155(10) 0.0169(11) -0.0017(8) 0.0014(8) -0.0003(8)
N12 0.0149(10) 0.0196(11) 0.0186(11) -0.0004(9) -0.0005(8) -0.0001(9)
N21 0.0130(10) 0.0164(11) 0.0192(11) 0.0010(8) 0.0021(8) 0.0021(8)
N22 0.0170(11) 0.0169(11) 0.0223(12) 0.0008(9) 0.0041(9) 0.0019(8)
N31 0.0157(10) 0.0165(11) 0.0169(11) 0.0018(8) 0.0005(8) -0.0006(8)
N32 0.0307(13) 0.0209(11) 0.0191(12) -0.0014(9) 0.0054(10) -0.0011(10)
O1 0.0284(12) 0.0310(12) 0.0702(18) 0.0141(12) 0.0092(12) -0.0036(10)
O2 0.0379(13) 0.0292(12) 0.0444(14) -0.0130(10) 0.0104(11) -0.0003(10)
O3 0.0411(13) 0.0361(12) 0.0326(12) 0.0024(10) -0.0028(10) 0.0168(10)
C1 0.0267(15) 0.0221(14) 0.0357(17) 0.0065(12) 0.0054(13) 0.0072(12)
C2 0.0211(13) 0.0179(13) 0.0325(16) 0.0001(12) -0.0014(11) -0.0031(11)
C3 0.0244(14) 0.0189(14) 0.0275(15) 0.0002(11) 0.0045(12) 0.0062(11)
C4 0.075(3) 0.045(2) 0.042(2) -0.0164(18) 0.006(2) -0.001(2)
C5 0.037(2) 0.068(3) 0.047(2) -0.032(2) 0.0061(17) -0.0079(19)
C6 0.032(2) 0.068(3) 0.053(2) -0.023(2) -0.0108(17) 0.0124(19)
C7 0.051(2) 0.057(2) 0.038(2) -0.0103(18) -0.0085(18) 0.0021(19)
C8 0.0308(18) 0.060(2) 0.042(2) -0.0243(19) -0.0010(15) -0.0021(17)
C9 0.042(2) 0.059(2) 0.045(2) -0.0251(19) -0.0145(17) 0.0197(19)
C11 0.0159(13) 0.0281(15) 0.0272(15) 0.0016(12) -0.0036(11) 0.0028(11)
C12 0.0155(12) 0.0159(12) 0.0186(13) 0.0004(10) 0.0036(10) 0.0002(9)
C13 0.0197(13) 0.0197(13) 0.0183(13) -0.0012(10) 0.0057(10) -0.0041(10)
C14 0.0190(13) 0.0165(11) 0.0168(13) -0.0002(10) 0.0050(10) -0.0025(10)
C15 0.0190(13) 0.0196(13) 0.0267(15) -0.0030(11) 0.0056(11) 0.0000(10)
C16 0.0313(16) 0.0226(14) 0.0272(15) -0.0077(12) 0.0108(12) -0.0017(12)
C17 0.0380(17) 0.0301(16) 0.0223(15) -0.0091(12) 0.0031(13) -0.0086(13)
C18 0.0249(14) 0.0272(15) 0.0205(14) -0.0024(11) 0.0006(11) -0.0066(11)
C21 0.0239(14) 0.0225(14) 0.0361(17) 0.0075(12) 0.0085(12) -0.0023(11)
C22 0.0186(13) 0.0157(12) 0.0175(13) -0.0032(10) 0.0031(10) 0.0008(10)
C23 0.0157(12) 0.0183(12) 0.0208(13) -0.0022(10) 0.0015(10) -0.0001(10)
C24 0.0140(12) 0.0175(13) 0.0185(13) -0.0044(10) 0.0012(10) 0.0005(9)
C25 0.0215(13) 0.0218(14) 0.0202(13) 0.0043(10) 0.0020(11) 0.0022(10)
C26 0.0233(14) 0.0261(14) 0.0257(14) 0.0035(12) -0.0016(11) 0.0066(12)
C27 0.0154(13) 0.0287(15) 0.0304(16) -0.0034(12) 0.0002(11) 0.0036(11)
C28 0.0153(13) 0.0275(15) 0.0252(14) -0.0038(12) 0.0036(11) 0.0003(11)
C31 0.064(2) 0.0263(16) 0.0258(16) -0.0091(13) 0.0090(16) -0.0036(16)
C32 0.0182(13) 0.0216(13) 0.0178(13) 0.0020(10) -0.0024(10) 0.0019(10)
C33 0.0264(14) 0.0209(13) 0.0197(13) 0.0026(11) 0.0034(11) 0.0038(11)
C34 0.0143(12) 0.0225(13) 0.0173(12) 0.0045(11) 0.0023(9) 0.0021(10)
C35 0.0193(13) 0.0192(13) 0.0210(13) 0.0030(10) 0.0004(10) 0.0008(10)
C36 0.0196(13) 0.0259(14) 0.0266(15) 0.0090(12) 0.0008(11) -0.0021(11)
C37 0.0294(16) 0.0349(17) 0.0280(16) 0.0085(13) 0.0133(13) 0.0013(13)
C38 0.0392(18) 0.0336(16) 0.0244(16) 0.0000(13) 0.0132(13) 0.0030(14)

loop_
_atom_type_symbol
_atom_type_description
_atom_type_scat_dispersion_real
_atom_type_scat_dispersion_imag
_atom_type_scat_source
C C 0.0033 0.0016 'International Tables Vol C Tables 4.2.6.8 and 6.1.1.4'
H H 0.0000 0.0000 'International Tables Vol C Tables 4.2.6.8 and 6.1.1.4'
B B 0.0013 0.0007 'International Tables Vol C Tables 4.2.6.8 and 6.1.1.4'
N N 0.0061 0.0033 'International Tables Vol C Tables 4.2.6.8 and 6.1.1.4'
O O 0.0106 0.0060 'International Tables Vol C Tables 4.2.6.8 and 6.1.1.4'
S S 0.1246 0.1234 'International Tables Vol C Tables 4.2.6.8 and 6.1.1.4'
Re Re -1.0185 7.2310 'International Tables Vol C Tables 4.2.6.8 and 6.1.1.4'

loop_
_geom_angle_atom_site_label_1
_geom_angle_atom_site_label_2
_geom_angle_atom_site_label_3
_geom_angle
_geom_angle_site_symmetry_1
_geom_angle_site_symmetry_3
_geom_angle_publ_flag
C1 Re C2 90.06(12) . . ?
C1 Re C3 91.37(13) . . ?
C2 Re C3 90.77(12) . . ?
C1 Re S1 177.06(9) . . ?
C2 Re S1 87.43(8) . . ?
C3 Re S1 87.13(9) . . ?
C1 Re S3 89.19(9) . . ?
C2 Re S3 92.39(9) . . ?
C3 Re S3 176.79(8) . . ?
S1 Re S3 92.44(2) . . ?
C1 Re S2 91.00(9) . . ?
C2 Re S2 176.56(9) . . ?
C3 Re S2 85.93(8) . . ?
S1 Re S2 91.42(2) . . ?
S3 Re S2 90.90(3) . . ?
H1 B N21 107.3(15) . . ?
H1 B N11 106.9(15) . . ?
N21 B N11 111.9(2) . . ?
H1 B N31 106.9(15) . . ?
N21 B N31 113.8(2) . . ?
N11 B N31 109.6(2) . . ?
C12 S1 Re 105.19(9) . . ?
C22 S2 Re 106.89(9) . . ?
C32 S3 Re 102.16(9) . . ?
C12 N11 C14 107.5(2) . . ?
C12 N11 B 131.6(2) . . ?
C14 N11 B 120.9(2) . . ?
C12 N12 C13 108.8(2) . . ?
C12 N12 C11 125.8(2) . . ?
C13 N12 C11 125.3(2) . . ?
C22 N21 C24 107.6(2) . . ?
C22 N21 B 130.5(2) . . ?
C24 N21 B 121.9(2) . . ?
C22 N22 C23 109.4(2) . . ?
C22 N22 C21 126.6(2) . . ?
C23 N22 C21 124.0(2) . . ?
C32 N31 C34 107.6(2) . . ?
C32 N31 B 132.0(2) . . ?
C34 N31 B 119.8(2) . . ?
C32 N32 C33 108.9(2) . . ?
C32 N32 C31 126.4(2) . . ?
C33 N32 C31 124.6(2) . . ?
O1 C1 Re 178.4(3) . . ?
O2 C2 Re 178.7(3) . . ?
O3 C3 Re 177.8(3) . . ?
C5 C4 C9 119.7(4) . . ?
C6 C5 C4 119.7(4) . . ?
C5 C6 C7 120.4(4) . . ?
C8 C7 C6 120.5(4) . . ?
C9 C8 C7 119.9(4) . . ?
C8 C9 C4 119.8(4) . . ?
N11 C12 N12 109.5(2) . . ?
N11 C12 S1 128.1(2) . . ?
N12 C12 S1 122.33(19) . . ?
C18 C13 N12 131.6(3) . . ?
C18 C13 C14 122.2(2) . . ?
N12 C13 C14 106.3(2) . . ?
C15 C14 C13 121.1(2) . . ?
C15 C14 N11 130.9(2) . . ?
C13 C14 N11 107.9(2) . . ?
C16 C15 C14 116.8(3) . . ?
C15 C16 C17 122.2(3) . . ?
C18 C17 C16 121.2(3) . . ?
C13 C18 C17 116.5(3) . . ?
N21 C22 N22 109.3(2) . . ?
N21 C22 S2 128.5(2) . . ?
N22 C22 S2 122.13(19) . . ?
N22 C23 C28 131.0(2) . . ?
N22 C23 C24 106.1(2) . . ?
C28 C23 C24 122.8(2) . . ?
C23 C24 C25 120.7(2) . . ?
C23 C24 N21 107.5(2) . . ?
C25 C24 N21 131.8(2) . . ?
C24 C25 C26 116.5(2) . . ?
C25 C26 C27 121.9(3) . . ?
C28 C27 C26 121.6(3) . . ?
C27 C28 C23 116.4(3) . . ?
N31 C32 N32 109.2(2) . . ?
N31 C32 S3 127.4(2) . . ?
N32 C32 S3 123.3(2) . . ?
C34 C33 C38 122.2(3) . . ?
C34 C33 N32 106.5(2) . . ?
C38 C33 N32 131.3(3) . . ?
C33 C34 C35 121.4(2) . . ?
C33 C34 N31 107.7(2) . . ?
C35 C34 N31 130.9(2) . . ?
C36 C35 C34 116.6(3) . . ?
C35 C36 C37 122.0(3) . . ?
C38 C37 C36 121.3(3) . . ?
C33 C38 C37 116.6(3) . . ?

loop_
_geom_bond_atom_site_label_1
_geom_bond_atom_site_label_2
_geom_bond_distance
_geom_bond_site_symmetry_2
_geom_bond_publ_flag
Re C1 1.913(3) . ?
Re C2 1.916(3) . ?
Re C3 1.917(3) . ?
Re S1 2.5337(7) . ?
Re S3 2.5369(8) . ?
Re S2 2.5372(7) . ?
B H1 1.10(3) . ?
B N21 1.547(3) . ?
B N11 1.548(4) . ?
B N31 1.552(4) . ?
S1 C12 1.720(3) . ?
S2 C22 1.727(3) . ?
S3 C32 1.724(3) . ?
N11 C12 1.356(3) . ?
N11 C14 1.401(3) . ?
N12 C12 1.359(3) . ?
N12 C13 1.394(3) . ?
N12 C11 1.458(3) . ?
N21 C22 1.348(3) . ?
N21 C24 1.409(3) . ?
N22 C22 1.352(3) . ?
N22 C23 1.389(3) . ?
N22 C21 1.463(3) . ?
N31 C32 1.351(3) . ?
N31 C34 1.403(3) . ?
N32 C32 1.354(3) . ?
N32 C33 1.392(3) . ?
N32 C31 1.460(4) . ?
O1 C1 1.147(3) . ?
O2 C2 1.144(3) . ?
O3 C3 1.144(3) . ?
C4 C5 1.381(6) . ?
C4 C9 1.398(6) . ?
C5 C6 1.358(6) . ?
C6 C7 1.373(5) . ?
C7 C8 1.371(5) . ?
C8 C9 1.361(5) . ?
C13 C18 1.387(4) . ?
C13 C14 1.395(4) . ?
C14 C15 1.389(4) . ?
C15 C16 1.380(4) . ?
C16 C17 1.396(4) . ?
C17 C18 1.388(4) . ?
C23 C28 1.391(3) . ?
C23 C24 1.392(3) . ?
C24 C25 1.392(4) . ?
C25 C26 1.394(4) . ?
C26 C27 1.401(4) . ?
C27 C28 1.372(4) . ?
C33 C34 1.384(4) . ?
C33 C38 1.389(4) . ?
C34 C35 1.391(4) . ?
C35 C36 1.390(4) . ?
C36 C37 1.391(4) . ?
C37 C38 1.391(4) . ?
